data_7105618
loop_
_publ_author_name
'Kole, Goutam Kumar'
'Koh, Lip Lin'
'Lee, So Young'
'Lee, Shim Sung'
'Vittal, Jagadese J.'

_publ_section_title
;
 A new ligand for metal-organic framework and co-crystal synthesis:
 mechanochemical route to
 rctt-1,2,3,4-tetrakis-(4'-carboxyphenyl)-cyclobutane.
;
_journal_issue 21
_journal_name_full 'Chemical communications (Cambridge, England)'
_journal_page_first 3660
_journal_page_last 3662
_journal_paper_doi 10.1039/c0cc00012d
_journal_volume 46
_journal_year 2010
_chemical_formula_sum 'C45 H38 N2 O9'
_chemical_formula_weight 750.77
_chemical_name_systematic
;
?
;
_space_group_IT_number 14
_symmetry_cell_setting monoclinic
_symmetry_space_group_name_Hall '-P 2yn'
_symmetry_space_group_name_H-M 'P 1 21/n 1'
_atom_sites_solution_hydrogens geom
_atom_sites_solution_primary direct
_atom_sites_solution_secondary difmap
_audit_creation_method SHELXL-97
_cell_angle_alpha 90.00
_cell_angle_beta 94.195(2)
_cell_angle_gamma 90.00
_cell_formula_units_Z 4
_cell_length_a 10.4208(6)
_cell_length_b 10.3302(6)
_cell_length_c 34.5404(19)
_cell_measurement_reflns_used 2813
_cell_measurement_temperature 223(2)
_cell_measurement_theta_max 21.81
_cell_measurement_theta_min 2.36
_cell_volume 3708.3(4)
_computing_cell_refinement 'Bruker SMART'
_computing_data_collection 'Bruker SMART'
_computing_data_reduction 'Bruker SAINT'
_computing_molecular_graphics 'Bruker SHELXTL'
_computing_publication_material 'Bruker SHELXTL'
_computing_structure_refinement 'SHELXL-97 (Sheldrick, 1997)'
_computing_structure_solution 'SHELXS-97 (Sheldrick, 1990)'
_diffrn_ambient_temperature 223(2)
_diffrn_measured_fraction_theta_full 0.999
_diffrn_measured_fraction_theta_max 0.999
_diffrn_measurement_device_type 'CCD area detector'
_diffrn_measurement_method 'phi and omega scans'
_diffrn_radiation_monochromator graphite
_diffrn_radiation_source 'fine-focus sealed tube'
_diffrn_radiation_type MoK\a
_diffrn_radiation_wavelength 0.71073
_diffrn_reflns_av_R_equivalents 0.0498
_diffrn_reflns_av_sigmaI/netI 0.0535
_diffrn_reflns_limit_h_max 12
_diffrn_reflns_limit_h_min -12
_diffrn_reflns_limit_k_max 11
_diffrn_reflns_limit_k_min -12
_diffrn_reflns_limit_l_max 33
_diffrn_reflns_limit_l_min -41
_diffrn_reflns_number 21057
_diffrn_reflns_theta_full 25.00
_diffrn_reflns_theta_max 25.00
_diffrn_reflns_theta_min 2.06
_exptl_absorpt_coefficient_mu 0.094
_exptl_absorpt_correction_T_max 0.9851
_exptl_absorpt_correction_T_min 0.9669
_exptl_absorpt_correction_type empirical
_exptl_absorpt_process_details 'Sadabs, (Sheldrick 2001)'
_exptl_crystal_colour Yellow
_exptl_crystal_density_diffrn 1.345
_exptl_crystal_density_meas ?
_exptl_crystal_density_method .
_exptl_crystal_description Block
_exptl_crystal_F_000 1576
_exptl_crystal_size_max 0.36
_exptl_crystal_size_mid 0.24
_exptl_crystal_size_min 0.16
_refine_diff_density_max 0.516
_refine_diff_density_min -0.367
_refine_diff_density_rms 0.053
_refine_ls_extinction_method none
_refine_ls_goodness_of_fit_ref 1.030
_refine_ls_hydrogen_treatment mixed
_refine_ls_matrix_type full
_refine_ls_number_parameters 514
_refine_ls_number_reflns 6533
_refine_ls_number_restraints 34
_refine_ls_restrained_S_all 64.965
_refine_ls_R_factor_all 0.1030
_refine_ls_R_factor_gt 0.0741
_refine_ls_shift/su_max 0.000
_refine_ls_shift/su_mean 0.000
_refine_ls_structure_factor_coef Fsqd
_refine_ls_weighting_details 'calc w=1/[\s^2^(Fo^2^)+(0.0637P)^2^+4.4746P] where P=(Fo^2^+2Fc^2^)/3'
_refine_ls_weighting_scheme calc
_refine_ls_wR_factor_gt 0.1636
_refine_ls_wR_factor_ref 0.1796
_reflns_number_gt 4752
_reflns_number_total 6533
_reflns_threshold_expression >2sigma(I)
_cod_data_source_file c0cc00012d.txt
_cod_data_source_block compound_3
_cod_depositor_comments
;
The following automatic conversions were performed:
'_symmetry_cell_setting' value 'Monoclinic' changed to 'monoclinic'
according to '/home/saulius/struct/CIF-dictionaries/cif_core.dic'
dictionary named 'cif_core.dic' version 2.4.1 from 2010-06-29.

Automatic conversion script
Id: cif_fix_enum 1527 2010-12-29 10:47:43Z saulius 
;
_cod_original_sg_symbol_H-M P2(1)/n
_cod_database_code 7105618

loop_
_symmetry_equiv_pos_as_xyz
'x, y, z'
'-x+1/2, y+1/2, -z+1/2'
'-x, -y, -z'
'x-1/2, -y-1/2, z-1/2'

loop_
_atom_site_label
_atom_site_type_symbol
_atom_site_fract_x
_atom_site_fract_y
_atom_site_fract_z
_atom_site_U_iso_or_equiv
_atom_site_adp_type
_atom_site_occupancy
_atom_site_symmetry_multiplicity
_atom_site_calc_flag
_atom_site_refinement_flags
_atom_site_disorder_assembly
_atom_site_disorder_group
O1 O 1.518(15) 0.926(16) 0.643(4) 0.06(5) Uani 1 1 d . . .
H1 H 1.5659 0.9390 0.6248 0.083 Uiso 1 1 calc R . .
O2 O 1.54(2) 0.722(18) 0.625(6) 0.10(8) Uani 1 1 d . . .
O3 O 1.01(3) 0.401(16) 0.543(5) 0.10(8) Uani 1 1 d . . .
H3 H 1.0133 0.4019 0.5193 0.145 Uiso 1 1 calc R . .
O4 O 0.99(2) 0.614(16) 0.533(4) 0.09(8) Uani 1 1 d . . .
O5 O 1.03(4) 0.89(3) 0.939(7) 0.17(16) Uani 1 1 d . . .
O6 O 0.85(3) 0.97(3) 0.923(6) 0.12(10) Uani 1 1 d . . .
H6 H 0.8546 0.9939 0.9463 0.179 Uiso 1 1 calc R . .
O7 O 0.492(13) 0.492(15) 0.859(4) 0.05(4) Uani 1 1 d . . .
H7 H 0.4318 0.4871 0.8737 0.068 Uiso 1 1 calc R . .
O8 O 0.364(14) 0.636(15) 0.828(5) 0.06(5) Uani 1 1 d . . .
C1 C 1.082(17) 0.671(18) 0.742(5) 0.03(4) Uani 1 1 d . . .
H1A H 1.1136 0.6233 0.7656 0.033 Uiso 1 1 calc R . .
C2 C 0.969(17) 0.592(18) 0.720(5) 0.03(4) Uani 1 1 d . . .
H2 H 0.9559 0.5084 0.7330 0.034 Uiso 1 1 calc R . .
C3 C 0.871(17) 0.695(18) 0.733(5) 0.03(4) Uani 1 1 d . . .
H3A H 0.8341 0.7429 0.7096 0.034 Uiso 1 1 calc R . .
C4 C 0.985(16) 0.776(18) 0.753(5) 0.03(4) Uani 1 1 d . . .
H4 H 0.9985 0.8549 0.7378 0.032 Uiso 1 1 calc R . .
C5 C 1.49(2) 0.80(2) 0.644(6) 0.04(5) Uani 1 1 d . . .
C6 C 1.391(17) 0.77(2) 0.671(5) 0.03(5) Uani 1 1 d . . .
C7 C 1.325(18) 0.87(2) 0.689(5) 0.04(5) Uani 1 1 d . . .
H7A H 1.3464 0.9559 0.6856 0.042 Uiso 1 1 calc R . .
C8 C 1.227(18) 0.837(19) 0.713(5) 0.03(4) Uani 1 1 d . . .
H8 H 1.1833 0.9032 0.7252 0.040 Uiso 1 1 calc R . .
C9 C 1.194(16) 0.709(18) 0.719(5) 0.03(4) Uani 1 1 d . . .
C10 C 1.264(18) 0.613(19) 0.702(5) 0.03(5) Uani 1 1 d . . .
H10 H 1.2450 0.5256 0.7067 0.041 Uiso 1 1 calc R . .
C11 C 1.360(18) 0.64(2) 0.678(5) 0.04(5) Uani 1 1 d . . .
H11 H 1.4058 0.5770 0.6668 0.045 Uiso 1 1 calc R . .
C12 C 1.00(3) 0.52(2) 0.555(7) 0.07(8) Uani 1 1 d . . .
C13 C 0.99(2) 0.54(2) 0.597(6) 0.04(5) Uani 1 1 d . . .
C14 C 0.98(2) 0.659(19) 0.613(5) 0.04(5) Uani 1 1 d . . .
H14 H 0.9764 0.7303 0.5957 0.045 Uiso 1 1 calc R . .
C15 C 0.971(18) 0.677(19) 0.651(5) 0.03(4) Uani 1 1 d . . .
H15 H 0.9616 0.7616 0.6611 0.039 Uiso 1 1 calc R . .
C16 C 0.975(17) 0.573(18) 0.677(5) 0.03(4) Uani 1 1 d . . .
C17 C 0.99(2) 0.450(19) 0.662(5) 0.04(5) Uani 1 1 d . . .
H17 H 0.9933 0.3783 0.6785 0.046 Uiso 1 1 calc R . .
C18 C 1.00(2) 0.43(2) 0.623(6) 0.05(6) Uani 1 1 d . . .
H18 H 1.0056 0.3467 0.6130 0.057 Uiso 1 1 calc R . .
C19 C 0.95(4) 0.92(3) 0.914(9) 0.08(9) Uani 1 1 d . . .
C20 C 0.96(2) 0.88(2) 0.873(6) 0.05(6) Uani 1 1 d . . .
C21 C 1.06(3) 0.81(3) 0.862(7) 0.07(8) Uani 1 1 d . . .
H21 H 1.1274 0.7909 0.8807 0.078 Uiso 1 1 calc R . .
C22 C 1.07(2) 0.78(2) 0.823(6) 0.05(6) Uani 1 1 d . . .
H22 H 1.1457 0.7330 0.8165 0.055 Uiso 1 1 calc R . .
C23 C 0.979(17) 0.813(17) 0.795(5) 0.03(4) Uani 1 1 d . . .
C24 C 0.876(18) 0.886(19) 0.806(6) 0.04(5) Uani 1 1 d . . .
H24 H 0.8122 0.9122 0.7875 0.044 Uiso 1 1 calc R . .
C25 C 0.87(2) 0.92(2) 0.844(6) 0.04(5) Uani 1 1 d . . .
H25 H 0.7941 0.9700 0.8509 0.053 Uiso 1 1 calc R . .
C26 C 0.464(18) 0.577(19) 0.832(6) 0.04(5) Uani 1 1 d . . .
C27 C 0.568(17) 0.594(18) 0.805(5) 0.03(4) Uani 1 1 d . . .
C28 C 0.689(17) 0.541(18) 0.812(5) 0.03(4) Uani 1 1 d . . .
H28 H 0.7055 0.4850 0.8333 0.034 Uiso 1 1 calc R . .
C29 C 0.787(17) 0.571(18) 0.789(5) 0.03(4) Uani 1 1 d . . .
H29 H 0.8694 0.5353 0.7942 0.035 Uiso 1 1 calc R . .
C30 C 0.765(17) 0.652(17) 0.757(5) 0.03(4) Uani 1 1 d . . .
C31 C 0.642(17) 0.699(18) 0.749(5) 0.03(4) Uani 1 1 d . . .
H31 H 0.6241 0.7517 0.7265 0.036 Uiso 1 1 calc R . .
C32 C 0.544(17) 0.672(19) 0.772(5) 0.03(4) Uani 1 1 d . . .
H32 H 0.4610 0.7055 0.7662 0.039 Uiso 1 1 calc R . .
C1S C 0.83(12) 0.90(5) 1.02(3) 0.2(5) Uani 0.7(8) 1 d PDU A 3
H1SA H 0.9159 0.8602 1.0143 0.304 Uiso 0.7(8) 1 calc PR A 3
H1SB H 0.7666 0.8404 1.0040 0.304 Uiso 0.7(8) 1 calc PR A 3
H1SC H 0.8156 0.9082 1.0435 0.304 Uiso 0.7(8) 1 calc PR A 3
O1S O 0.82(6) 1.02(5) 0.997(11) 0.1(2) Uani 0.7(8) 1 d PDU A 3
H1S H 0.8517 1.0797 1.0126 0.190 Uiso 0.7(8) 1 calc PRD A 3
C2S C 0.75(10) 0.99(14) 1.01(5) 0.1(6) Uiso 0.3(8) 1 d PD A 4
H2SA H 0.7485 0.9939 1.0419 0.211 Uiso 0.3(8) 1 calc PR A 4
H2SB H 0.6930 0.9233 1.0036 0.211 Uiso 0.3(8) 1 calc PR A 4
H2SC H 0.7232 1.0736 1.0029 0.211 Uiso 0.3(8) 1 calc PR A 4
O2S O 0.88(11) 0.96(14) 1.00(5) 0.2(7) Uiso 0.3(8) 1 d PD A 4
H2S H 0.9296 1.0222 1.0120 0.274 Uiso 0.3(8) 1 calc PRD A 4
N1 N 1.688(16) 0.976(18) 0.591(5) 0.04(4) Uani 1 1 d . . .
C33 C 1.73(2) 1.09(2) 0.584(6) 0.05(5) Uani 1 1 d . . .
H33 H 1.6969 1.1640 0.5974 0.054 Uiso 1 1 calc R . .
C34 C 1.82(2) 1.12(2) 0.557(6) 0.04(5) Uani 1 1 d . . .
H34 H 1.8452 1.2046 0.5531 0.051 Uiso 1 1 calc R . .
C35 C 1.871(18) 1.02(2) 0.537(5) 0.03(5) Uani 1 1 d . . .
C36 C 1.826(19) 0.90(2) 0.545(6) 0.04(5) Uani 1 1 d . . .
H36 H 1.8564 0.8230 0.5315 0.047 Uiso 1 1 calc R . .
C37 C 1.74(2) 0.88(2) 0.572(6) 0.04(5) Uani 1 1 d . . .
H37 H 1.7072 0.7946 0.5766 0.052 Uiso 1 1 calc R . .
C38 C 1.967(18) 1.04(2) 0.509(5) 0.04(5) Uani 1 1 d . . .
H38 H 1.9841 1.1307 0.5041 0.043 Uiso 1 1 calc R . .
N2 N 0.31(3) 0.45(4) 0.908(10) 0.03(10) Uiso 0.50 1 d PD B 1
C39 C 0.26(4) 0.35(5) 0.923(13) 0.04(12) Uiso 0.50 1 d PD B 1
H39 H 0.2931 0.2657 0.9147 0.053 Uiso 0.50 1 calc PR B 1
C40 C 0.17(4) 0.35(5) 0.949(12) 0.04(11) Uiso 0.50 1 d PD B 1
H40 H 0.1388 0.2710 0.9589 0.052 Uiso 0.50 1 calc PR B 1
C41 C 0.12(4) 0.47(4) 0.962(12) 0.03(9) Uiso 0.50 1 d PD B 1
C42 C 0.17(4) 0.58(5) 0.947(12) 0.04(11) Uiso 0.50 1 d PD B 1
H42 H 0.1439 0.6604 0.9547 0.052 Uiso 0.50 1 calc PR B 1
C43 C 0.26(4) 0.57(5) 0.919(12) 0.04(11) Uiso 0.50 1 d PD B 1
H43 H 0.2949 0.6432 0.9085 0.047 Uiso 0.50 1 calc PR B 1
C44 C 0.03(5) 0.46(6) 0.991(15) 0.06(13) Uiso 0.50 1 d PD . 1
H44 H 0.0009 0.3760 0.9963 0.071 Uiso 0.50 1 calc PR . 1
N2X N 0.31(4) 0.50(4) 0.910(11) 0.04(11) Uiso 0.50 1 d PD C 2
C39X C 0.24(4) 0.40(5) 0.920(14) 0.05(13) Uiso 0.50 1 d PD C 2
H39X H 0.2563 0.3176 0.9089 0.057 Uiso 0.50 1 calc PR C 2
C40X C 0.15(4) 0.41(5) 0.946(13) 0.05(12) Uiso 0.50 1 d PD C 2
H40X H 0.0980 0.3417 0.9531 0.060 Uiso 0.50 1 calc PR C 2
C41X C 0.13(4) 0.53(4) 0.962(12) 0.04(10) Uiso 0.50 1 d PD C 2
C42X C 0.20(4) 0.64(5) 0.951(13) 0.05(13) Uiso 0.50 1 d PD C 2
H42X H 0.1870 0.7188 0.9609 0.063 Uiso 0.50 1 calc PR C 2
C43X C 0.29(5) 0.62(5) 0.925(14) 0.05(13) Uiso 0.50 1 d PD C 2
H43X H 0.3432 0.6856 0.9185 0.061 Uiso 0.50 1 calc PR C 2
C44X C 0.03(4) 0.55(5) 0.990(12) 0.04(9) Uiso 0.50 1 d PD . 2
H44X H 0.0054 0.6350 0.9948 0.045 Uiso 0.50 1 calc PR . 2

loop_
_atom_site_aniso_label
_atom_site_aniso_U_11
_atom_site_aniso_U_22
_atom_site_aniso_U_33
_atom_site_aniso_U_23
_atom_site_aniso_U_13
_atom_site_aniso_U_12
O1 0.05(10) 0.07(12) 0.05(10) -0.02(8) 0.03(7) -0.03(8)
O2 0.12(17) 0.06(12) 0.12(17) 0.03(11) 0.10(15) 0.03(11)
O3 0.2(3) 0.04(10) 0.03(9) -0.01(7) 0.03(13) 0.00(13)
O4 0.2(2) 0.04(10) 0.03(8) 0.00(7) 0.03(11) 0.00(12)
O5 0.3(4) 0.2(3) 0.05(14) -0.05(17) 0.0(2) 0.1(3)
O6 0.1(2) 0.2(3) 0.06(14) -0.05(16) 0.03(14) 0.01(19)
O7 0.04(8) 0.06(10) 0.04(9) 0.00(7) 0.03(7) 0.00(7)
O8 0.04(9) 0.06(10) 0.08(12) 0.01(9) 0.03(8) 0.01(8)
C1 0.03(10) 0.03(10) 0.02(9) 0.00(7) 0.01(7) 0.01(8)
C2 0.03(10) 0.03(10) 0.03(10) 0.00(8) 0.01(7) 0.00(8)
C3 0.03(10) 0.04(11) 0.02(9) 0.00(8) 0.01(7) 0.00(8)
C4 0.03(9) 0.03(10) 0.03(10) 0.01(8) 0.01(7) 0.00(8)
C5 0.04(12) 0.06(15) 0.03(12) 0.01(10) 0.01(9) 0.01(11)
C6 0.02(10) 0.05(13) 0.03(10) 0.00(9) 0.01(8) 0.00(9)
C7 0.03(11) 0.04(12) 0.03(10) -0.01(9) 0.01(8) -0.01(9)
C8 0.03(10) 0.04(12) 0.03(10) -0.01(8) 0.01(8) 0.00(9)
C9 0.02(9) 0.04(11) 0.02(9) 0.00(8) 0.00(7) 0.00(8)
C10 0.03(11) 0.04(11) 0.03(11) 0.01(9) 0.01(8) 0.01(9)
C11 0.03(11) 0.05(13) 0.03(11) 0.00(9) 0.01(9) 0.01(9)
C12 0.1(3) 0.03(13) 0.03(13) 0.00(10) 0.02(14) 0.00(15)
C13 0.07(15) 0.04(12) 0.02(10) 0.00(9) 0.01(10) 0.00(11)
C14 0.06(13) 0.03(11) 0.02(10) 0.00(8) 0.01(9) 0.00(10)
C15 0.04(11) 0.03(11) 0.02(10) 0.00(8) 0.01(8) 0.00(9)
C16 0.03(9) 0.03(10) 0.02(9) 0.00(8) 0.01(7) 0.00(8)
C17 0.06(13) 0.03(11) 0.03(11) 0.00(8) 0.02(9) 0.00(10)
C18 0.08(17) 0.03(12) 0.03(12) -0.01(9) 0.02(11) 0.00(11)
C19 0.1(3) 0.1(2) 0.04(17) -0.03(15) 0.01(18) 0.0(2)
C20 0.07(17) 0.04(14) 0.03(12) -0.01(10) 0.01(12) 0.00(12)
C21 0.1(2) 0.06(17) 0.04(13) -0.01(12) -0.02(13) 0.03(15)
C22 0.05(13) 0.05(14) 0.04(12) -0.01(10) 0.00(10) 0.02(11)
C23 0.03(9) 0.03(10) 0.03(10) 0.00(8) 0.01(8) 0.00(8)
C24 0.03(10) 0.04(12) 0.04(12) -0.01(9) 0.01(9) 0.00(9)
C25 0.04(12) 0.04(13) 0.05(14) -0.02(11) 0.02(10) -0.01(10)
C26 0.03(10) 0.03(11) 0.05(12) -0.01(9) 0.02(9) 0.00(9)
C27 0.03(10) 0.03(10) 0.03(10) -0.01(8) 0.01(8) -0.01(8)
C28 0.03(10) 0.03(10) 0.02(10) 0.00(8) 0.01(7) 0.00(8)
C29 0.02(9) 0.04(11) 0.03(10) 0.00(8) 0.01(7) 0.00(8)
C30 0.03(9) 0.03(10) 0.02(9) -0.01(8) 0.01(7) 0.00(8)
C31 0.03(10) 0.04(11) 0.02(10) 0.00(8) 0.00(7) 0.00(8)
C32 0.02(9) 0.04(11) 0.04(11) -0.01(9) 0.00(8) 0.00(8)
C1S 0.2(7) 0.2(7) 0.2(7) 0.0(5) 0.0(5) 0.0(6)
O1S 0.1(4) 0.2(4) 0.1(2) 0.0(3) 0.0(2) 0.0(3)
N1 0.03(9) 0.06(12) 0.03(9) 0.00(8) 0.01(7) 0.00(9)
C33 0.04(12) 0.05(15) 0.04(12) 0.00(10) 0.02(10) 0.01(11)
C34 0.05(12) 0.04(13) 0.04(12) 0.00(10) 0.01(10) 0.00(10)
C35 0.03(10) 0.04(12) 0.03(10) 0.01(9) 0.01(8) 0.00(9)
C36 0.04(11) 0.04(13) 0.04(12) 0.01(9) 0.01(9) 0.00(10)
C37 0.04(12) 0.05(14) 0.04(12) 0.01(10) 0.01(9) -0.01(10)
C38 0.04(11) 0.04(12) 0.03(11) 0.01(9) 0.01(8) 0.00(9)

loop_
_atom_type_symbol
_atom_type_description
_atom_type_scat_dispersion_real
_atom_type_scat_dispersion_imag
_atom_type_scat_source
C C 0.0033 0.0016 'International Tables Vol C Tables 4.2.6.8 and 6.1.1.4'
H H 0.0000 0.0000 'International Tables Vol C Tables 4.2.6.8 and 6.1.1.4'
O O 0.0106 0.0060 'International Tables Vol C Tables 4.2.6.8 and 6.1.1.4'
N N 0.0061 0.0033 'International Tables Vol C Tables 4.2.6.8 and 6.1.1.4'

loop_
_geom_angle_atom_site_label_1
_geom_angle_atom_site_label_2
_geom_angle_atom_site_label_3
_geom_angle
_geom_angle_site_symmetry_1
_geom_angle_site_symmetry_3
_geom_angle_publ_flag
C9 C1 C4 120(10) . . ?
C9 C1 C2 117(10) . . ?
C4 C1 C2 90(10) . . ?
C16 C2 C3 116(10) . . ?
C16 C2 C1 118(10) . . ?
C3 C2 C1 89(10) . . ?
C30 C3 C2 118(10) . . ?
C30 C3 C4 118(10) . . ?
C2 C3 C4 90(10) . . ?
C23 C4 C1 120(10) . . ?
C23 C4 C3 119(10) . . ?
C1 C4 C3 90(10) . . ?
O2 C5 O1 123(10) . . ?
O2 C5 C6 123(10) . . ?
O1 C5 C6 114(10) . . ?
C11 C6 C7 119(10) . . ?
C11 C6 C5 120(10) . . ?
C7 C6 C5 121(10) . . ?
C6 C7 C8 120(10) . . ?
C9 C8 C7 121(10) . . ?
C8 C9 C10 118(10) . . ?
C8 C9 C1 123(10) . . ?
C10 C9 C1 119(10) . . ?
C11 C10 C9 121(10) . . ?
C10 C11 C6 121(10) . . ?
O4 C12 O3 123(10) . . ?
O4 C12 C13 121(10) . . ?
O3 C12 C13 116(10) . . ?
C18 C13 C14 119(10) . . ?
C18 C13 C12 122(10) . . ?
C14 C13 C12 119(10) . . ?
C15 C14 C13 121(10) . . ?
C14 C15 C16 121(10) . . ?
C17 C16 C15 118(10) . . ?
C17 C16 C2 121(10) . . ?
C15 C16 C2 121(10) . . ?
C18 C17 C16 121(10) . . ?
C17 C18 C13 120(10) . . ?
O5 C19 O6 120(10) . . ?
O5 C19 C20 122(10) . . ?
O6 C19 C20 118(10) . . ?
C25 C20 C21 118(10) . . ?
C25 C20 C19 122(10) . . ?
C21 C20 C19 120(10) . . ?
C20 C21 C22 121(10) . . ?
C23 C22 C21 120(10) . . ?
C22 C23 C24 117(10) . . ?
C22 C23 C4 123(10) . . ?
C24 C23 C4 120(10) . . ?
C25 C24 C23 122(10) . . ?
C24 C25 C20 120(10) . . ?
O8 C26 O7 124(10) . . ?
O8 C26 C27 123(10) . . ?
O7 C26 C27 114(10) . . ?
C28 C27 C32 119(10) . . ?
C28 C27 C26 122(10) . . ?
C32 C27 C26 119(10) . . ?
C29 C28 C27 121(10) . . ?
C28 C29 C30 121(10) . . ?
C29 C30 C31 118(10) . . ?
C29 C30 C3 122(10) . . ?
C31 C30 C3 119(10) . . ?
C32 C31 C30 121(10) . . ?
C31 C32 C27 120(10) . . ?
C33 N1 C37 117(10) . . ?
N1 C33 C34 123(10) . . ?
C33 C34 C35 120(10) . . ?
C36 C35 C34 116(10) . . ?
C36 C35 C38 123(10) . . ?
C34 C35 C38 121(10) . . ?
C37 C36 C35 120(10) . . ?
N1 C37 C36 123(10) . . ?
C38 C38 C35 127(10) 3_976 . ?
C39 N2 C43 118(10) . . ?
N2 C39 C40 122(10) . . ?
C39 C40 C41 121(10) . . ?
C42 C41 C40 118(10) . . ?
C42 C41 C44 125(10) . . ?
C40 C41 C44 117(10) . . ?
C41 C42 C43 118(10) . . ?
N2 C43 C42 123(10) . . ?
C44 C44 C41 135(10) 3_567 . ?
C43X N2X C39X 119(10) . . ?
N2X C39X C40X 121(10) . . ?
C41X C40X C39X 119(10) . . ?
C40X C41X C42X 119(10) . . ?
C40X C41X C44X 120(10) . . ?
C42X C41X C44X 121(10) . . ?
C43X C42X C41X 119(10) . . ?
N2X C43X C42X 123(10) . . ?
C44X C44X C41X 127(10) 3_567 . ?

loop_
_geom_bond_atom_site_label_1
_geom_bond_atom_site_label_2
_geom_bond_distance
_geom_bond_site_symmetry_2
_geom_bond_publ_flag
O1 C5 1.3(3) . ?
O2 C5 1.2(3) . ?
O3 C12 1.3(3) . ?
O4 C12 1.2(3) . ?
O5 C19 1.2(4) . ?
O6 C19 1.3(4) . ?
O7 C26 1.3(2) . ?
O8 C26 1.2(2) . ?
C1 C9 1.5(2) . ?
C1 C4 1.5(2) . ?
C1 C2 1.6(3) . ?
C2 C16 1.5(2) . ?
C2 C3 1.6(2) . ?
C3 C30 1.5(2) . ?
C3 C4 1.6(3) . ?
C4 C23 1.5(2) . ?
C5 C6 1.5(3) . ?
C6 C11 1.4(3) . ?
C6 C7 1.4(3) . ?
C7 C8 1.4(3) . ?
C8 C9 1.4(3) . ?
C9 C10 1.4(3) . ?
C10 C11 1.4(3) . ?
C12 C13 1.5(3) . ?
C13 C18 1.4(3) . ?
C13 C14 1.4(3) . ?
C14 C15 1.4(2) . ?
C15 C16 1.4(3) . ?
C16 C17 1.4(3) . ?
C17 C18 1.4(3) . ?
C19 C20 1.5(3) . ?
C20 C25 1.4(3) . ?
C20 C21 1.4(3) . ?
C21 C22 1.4(3) . ?
C22 C23 1.4(3) . ?
C23 C24 1.4(3) . ?
C24 C25 1.4(3) . ?
C26 C27 1.5(2) . ?
C27 C28 1.4(3) . ?
C27 C32 1.4(3) . ?
C28 C29 1.4(2) . ?
C29 C30 1.4(3) . ?
C30 C31 1.4(3) . ?
C31 C32 1.4(2) . ?
C1S O1S 1.5(4) . ?
C2S O2S 1.5(6) . ?
N1 C33 1.3(3) . ?
N1 C37 1.3(3) . ?
C33 C34 1.4(3) . ?
C34 C35 1.4(3) . ?
C35 C36 1.4(3) . ?
C35 C38 1.5(3) . ?
C36 C37 1.4(3) . ?
C38 C38 1.3(4) 3_976 ?
N2 C39 1.3(5) . ?
N2 C43 1.3(5) . ?
C39 C40 1.4(4) . ?
C40 C41 1.4(5) . ?
C41 C42 1.4(5) . ?
C41 C44 1.5(6) . ?
C42 C43 1.4(4) . ?
C44 C44 1.2(10) 3_567 ?
N2X C43X 1.3(5) . ?
N2X C39X 1.3(5) . ?
C39X C40X 1.4(5) . ?
C40X C41X 1.4(5) . ?
C41X C42X 1.4(5) . ?
C41X C44X 1.5(5) . ?
C42X C43X 1.4(5) . ?
C44X C44X 1.4(9) 3_567 ?

loop_
_geom_hbond_atom_site_label_D
_geom_hbond_atom_site_label_H
_geom_hbond_atom_site_label_A
_geom_hbond_distance_DH
_geom_hbond_distance_HA
_geom_hbond_distance_DA
_geom_hbond_angle_DHA
_geom_hbond_site_symmetry_A
O1 H1 N1 0.83 1.82 2.6(2) 171.5 .
O6 H6 O1S 0.83 1.83 2.6(4) 164.2 .
O6 H6 O2S 0.83 2.01 2.8(16) 157.0 .
O7 H7 N2X 0.83 1.82 2.6(4) 169.8 .
O7 H7 N2 0.83 1.84 2.7(4) 171.3 .
O1S H1S O5 0.83 2.03 2.7(5) 143.8 3_777
O2S H2S O5 0.83 1.96 2.6(14) 136.6 3_777
O2S H2S O2S 0.83 2.09 3(2) 122.1 3_777
